data_9009641
loop_
_publ_author_name
'Idemoto, Y.'
'Richardson, J. W.'
'Koura, N.'
'Kohara, S.'
'Loong, C. K.'

_publ_section_title
;
 Crystal structure of (LixK1-x)2CO3 (x = 0,0.43,0.5,0.62,1)
 by neutron powder diffraction analysis
 Sample: neutron powder diffraction refinement of raw material
;
_journal_name_full 'Journal of Physics and Chemistry of Solids'
_journal_page_first 363
_journal_page_last 376
_journal_paper_doi 10.1016/S0022-3697(97)00209-6
_journal_volume 59
_journal_year 1998
_chemical_compound_source Synthetic
_chemical_formula_sum 'C Li2 O3'
_chemical_name_mineral Zabuyelite
_space_group_crystal_system monoclinic
_space_group_IT_number 15
_space_group_name_Hall '-C 2yc'
_space_group_name_H-M_alt 'C 1 2/c 1'
_symmetry_space_group_name_H-M 'C 1 2/c 1'
_cell_angle_alpha 90
_cell_angle_beta 114.789
_cell_angle_gamma 90
_cell_formula_units_Z 4
_cell_length_a 8.35884
_cell_length_b 4.97375
_cell_length_c 6.19377
_cell_volume 233.778
_database_code_amcsd 0013246
_exptl_crystal_density_diffrn 2.099
_cod_depositor_comments
;
 Adding the _cell_formula_units_Z data item and updating the space group
 information.

 Antanas Vaitkus,
 2018-01-15
;
_cod_original_formula_sum 'Li2 C O3'
_cod_database_code 9009641

loop_
_space_group_symop_id
_space_group_symop_operation_xyz
1 x,y,z
2 1/2+x,1/2+y,z
3 x,-y,1/2+z
4 1/2+x,1/2-y,1/2+z
5 -x,y,1/2-z
6 1/2-x,1/2+y,1/2-z
7 -x,-y,-z
8 1/2-x,1/2-y,-z

loop_
_atom_site_aniso_label
_atom_site_aniso_U_11
_atom_site_aniso_U_22
_atom_site_aniso_U_33
_atom_site_aniso_U_12
_atom_site_aniso_U_13
_atom_site_aniso_U_23
Li 0.01110 0.01620 0.02410 -0.00050 0.00830 -0.00310
C 0.01010 0.00720 0.01380 0.00000 0.00510 0.00000
O1 0.01280 0.00370 0.04440 0.00000 0.01220 0.00000
O2 0.00930 0.00840 0.02090 0.00440 0.00740 0.00130

loop_
_atom_site_label
_atom_site_fract_x
_atom_site_fract_y
_atom_site_fract_z
Li 0.19680 0.44540 0.83340
C 0.00000 0.06650 0.25000
O1 0.00000 0.32130 0.25000
O2 0.14630 -0.06310 0.31330

loop_
_cod_related_entry_id
_cod_related_entry_database
_cod_related_entry_code
1 AMCSD 0013246
